data_7244702
loop_
_publ_author_name
'Chahine, Ali'
'Chaffee, Alan L.'
'Knowles, Gregory P.'
'Turner, David Roger'
'Batten, Stuart R.'

_publ_section_title
;
 Highly Connected Framework Materials from Flexible Tetra-Isophthalate
 Ligands
;
_journal_name_full CrystEngComm
_journal_paper_doi 10.1039/D2CE00269H
_journal_year 2022
_chemical_formula_moiety 'C38 H32 Cu2 N2 O18'
_chemical_formula_sum 'C38 H32 Cu2 N2 O18'
_chemical_formula_weight 931.73
_space_group_crystal_system tetragonal
_space_group_IT_number 94
_space_group_name_Hall 'P 4n 2n'
_space_group_name_H-M_alt 'P 42 21 2'
_atom_sites_solution_hydrogens mixed
_audit_creation_date 2020-04-29
_audit_creation_method
;
Olex2 1.3
(compiled 2020.02.04 svn.rd84adfe8 for OlexSys, GUI svn.r6032)
;
_audit_update_record
;
2022-02-10 deposited with the CCDC.	2022-03-30 downloaded from the CCDC.
;
_cell_angle_alpha 90
_cell_angle_beta 90
_cell_angle_gamma 90
_cell_formula_units_Z 8
_cell_length_a 26.670(4)
_cell_length_b 26.670(4)
_cell_length_c 25.930(5)
_cell_measurement_reflns_used 18885
_cell_measurement_temperature 100(2)
_cell_measurement_theta_max 26.372
_cell_measurement_theta_min 1.095
_cell_volume 18444(5)
_computing_cell_refinement 'XDS (Kabsch, 1993)'
_computing_data_collection 'AS QEGUI'
_computing_data_reduction 'XDS (Kabsch, 1993)'
_computing_molecular_graphics 'Olex2 1.3 (Dolomanov et al., 2009)'
_computing_publication_material 'Olex2 1.3 (Dolomanov et al., 2009)'
_computing_structure_refinement 'SHELXL 2018/3 (Sheldrick, 2015)'
_computing_structure_solution 'SHELXT 2014/5 (Sheldrick, 2014)'
_diffrn_ambient_temperature 100(2)
_diffrn_measured_fraction_theta_full 1.000
_diffrn_measured_fraction_theta_max 1.000
_diffrn_measurement_device_type 'ADSC Quantum 210r'
_diffrn_measurement_method 'Omega Scan'
_diffrn_radiation_monochromator 'Silicon Double Crystal'
_diffrn_radiation_type Synchrotron
_diffrn_radiation_wavelength 0.710919
_diffrn_reflns_av_R_equivalents 0.2795
_diffrn_reflns_av_unetI/netI 0.0550
_diffrn_reflns_Laue_measured_fraction_full 1.000
_diffrn_reflns_Laue_measured_fraction_max 1.000
_diffrn_reflns_limit_h_max 33
_diffrn_reflns_limit_h_min -33
_diffrn_reflns_limit_k_max 33
_diffrn_reflns_limit_k_min -33
_diffrn_reflns_limit_l_max 32
_diffrn_reflns_limit_l_min -32
_diffrn_reflns_number 646497
_diffrn_reflns_point_group_measured_fraction_full 1.000
_diffrn_reflns_point_group_measured_fraction_max 1.000
_diffrn_reflns_theta_full 25.242
_diffrn_reflns_theta_max 26.372
_diffrn_reflns_theta_min 1.095
_diffrn_source 'MX1 Beamline Australian Synchrotron'
_diffrn_standards_number 0
_exptl_absorpt_coefficient_mu 0.496
_exptl_absorpt_correction_type multi-scan
_exptl_absorpt_process_details 'XDS (Kabsch, 1993)'
_exptl_crystal_colour blue
_exptl_crystal_density_diffrn 0.671
_exptl_crystal_description plate
_exptl_crystal_F_000 3808
_exptl_crystal_size_max 0.2
_exptl_crystal_size_mid 0.1
_exptl_crystal_size_min 0.05
_exptl_transmission_factor_max 0.4342
_exptl_transmission_factor_min 0.2736
_refine_diff_density_max 0.325
_refine_diff_density_min -0.291
_refine_diff_density_rms 0.036
_refine_ls_abs_structure_details
;
 Refined as an inversion twin.
;
_refine_ls_abs_structure_Flack 0.502(12)
_refine_ls_extinction_method none
_refine_ls_goodness_of_fit_ref 0.907
_refine_ls_hydrogen_treatment constr
_refine_ls_matrix_type full
_refine_ls_number_parameters 548
_refine_ls_number_reflns 18885
_refine_ls_number_restraints 9
_refine_ls_restrained_S_all 2.219
_refine_ls_R_factor_all 0.0728
_refine_ls_R_factor_gt 0.0367
_refine_ls_shift/su_max 0.002
_refine_ls_shift/su_mean 0.000
_refine_ls_structure_factor_coef Fsqd
_refine_ls_weighting_details 'w=1/[\s^2^(Fo^2^)+(0.0616P)^2^] where P=(Fo^2^+2Fc^2^)/3'
_refine_ls_weighting_scheme calc
_refine_ls_wR_factor_gt 0.0953
_refine_ls_wR_factor_ref 0.1089
_reflns_Friedel_coverage 0.821
_reflns_Friedel_fraction_full 1.000
_reflns_Friedel_fraction_max 1.000
_reflns_number_gt 12219
_reflns_number_total 18885
_reflns_threshold_expression 'I > 2\s(I)'
_cod_data_source_file d2ce00269h2.cif
_cod_data_source_block 1
_cod_depositor_comments
;
The following automatic conversions were performed:

data item '_exptl_absorpt_correction_type' value 'Multi-Scan' was
changed to 'multi-scan' in accordance with the
/home/data/users/saulius/crontab/automatic-downloads/rss-feeds/RSC/lib/dictionaries/cif_core.dic
dictionary named 'cif_core.dic' version 2.4.2 last updated on
2011-04-26.

Automatic conversion script
Id: cif_fix_values 7556 2019-12-06 15:28:31Z antanas 
;
_cod_original_cell_volume 18444(6)
_cod_database_code 7244702
_shelx_shelxl_version_number 2018/3
_shelx_space_group_comment
;
The symmetry employed for this shelxl refinement is uniquely defined
by the following loop, which should always be used as a source of
symmetry information in preference to the above space-group names.
They are only intended as comments.
;
_olex2_refinement_description
;
1. Twinned data refinement
 Scales: 0.498(12)
 0.502(12)
2. Fixed Uiso
 At 1.2 times of:
  All C(H) groups, H7 of O7, All C(H,H) groups, All N(H) groups
 At 1.5 times of:
  All O(H,H) groups, H3 of O3, H10 of O10, H14 of O14
3. Restrained distances
 O18-H18A = O18-H18B
 0.82 with sigma of 0.001
 O10_$3-H10
 1.673 with sigma of 0.02
 H14_$3-O7_$4
 1.644 with sigma of 0.04
4. Restrained planarity
 O7, H7, O8, C14
 with sigma of 0.1
 H3, O3, C7, O4
 with sigma of 0.1
 C25, O9, O10, H10
 with sigma of 0.1
 O13, C34, O14, H14
 with sigma of 0.1
 O14_$1, H14_$1, H7, O7
 with sigma of 0.1
5. Others
 Fixed Sof: H3(0.5) H7(0.5) H10(0.5) H14(0.5)
6.a Rotating group:
 O17(H17A,H17B), O18(H18A,H18B)
6.b Ternary CH refined with riding coordinates:
 N1(H1), N2(H2)
6.c Secondary CH2 refined with riding coordinates:
 C9(H9B,H9A), C10(H10B,H10A), C19(H19A,H19B), C20(H20A,H20B), C21(H21B,H21A),
 C30(H30A,H30B)
6.d Aromatic/amide H refined with riding coordinates:
 C3(H3A), C5(H5), C8(H8), C12(H12), C15(H15), C18(H18), C23(H23), C26(H26),
 C29(H29), C32(H32), C35(H35), C38(H38)
6.e Idealised tetrahedral OH refined as rotating group:
 O3(H3), O7(H7), O10(H10), O14(H14)
;
_platon_squeeze_void_probe_radius 1.20
_olex2_submission_special_instructions 'No special instructions were received'

loop_
_space_group_symop_operation_xyz
'x, y, z'
'-x, -y, z'
'-y+1/2, x+1/2, z+1/2'
'y+1/2, -x+1/2, z+1/2'
'-x+1/2, y+1/2, -z+1/2'
'x+1/2, -y+1/2, -z+1/2'
'y, x, -z'
'-y, -x, -z'

loop_
_atom_site_label
_atom_site_type_symbol
_atom_site_fract_x
_atom_site_fract_y
_atom_site_fract_z
_atom_site_U_iso_or_equiv
_atom_site_adp_type
_atom_site_occupancy
_atom_site_site_symmetry_order
_atom_site_calc_flag
_atom_site_refinement_flags_posn
_atom_site_refinement_flags_adp
_atom_site_refinement_flags_occupancy
_atom_site_disorder_assembly
_atom_site_disorder_group
Cu1 Cu 0.55006(2) 0.74515(2) 0.80666(2) 0.05900(13) Uani 1 1 d . . . . .
Cu2 Cu 0.00684(2) 0.74918(2) 0.78480(2) 0.06170(13) Uani 1 1 d . . . . .
O1 O 0.44239(12) 0.29817(12) 0.69650(12) 0.0837(9) Uani 1 1 d . . . . .
O2 O 0.40501(11) 0.30366(11) 0.77346(12) 0.0745(8) Uani 1 1 d . . . . .
O3 O 0.36694(19) 0.3648(2) 0.54667(14) 0.153(2) Uani 1 1 d . . . . .
H3 H 0.363911 0.367631 0.515335 0.230 Uiso 0.5 1 calc R U P A -1
O4 O 0.29587(16) 0.4058(2) 0.54641(14) 0.146(2) Uani 1 1 d . . . . .
O5 O -0.00013(10) 0.29589(11) 0.67388(10) 0.0685(7) Uani 1 1 d . . . . .
O6 O 0.03643(11) 0.30118(12) 0.75208(11) 0.0720(8) Uani 1 1 d . . . . .
O7 O 0.08548(15) 0.37060(16) 0.52963(12) 0.1061(13) Uani 1 1 d . . . . .
H7 H 0.095181 0.369281 0.499651 0.127 Uiso 0.5 1 calc R U P B -1
O8 O 0.15086(13) 0.42049(14) 0.53935(12) 0.1004(12) Uani 1 1 d . . . . .
O9 O 0.34780(13) 0.55212(14) 0.93704(12) 0.0970(11) Uani 1 1 d . . . . .
O10 O 0.40862(15) 0.60608(15) 0.95254(12) 0.1070(13) Uani 1 1 d . . . . .
H10 H 0.399331 0.602970 0.982511 0.160 Uiso 0.5 1 calc DR U P C -1
O11 O 0.50050(12) 0.69231(11) 0.81930(10) 0.0730(8) Uani 1 1 d . . . . .
O12 O 0.46473(11) 0.69641(11) 0.74128(11) 0.0738(8) Uani 1 1 d . . . . .
O13 O 0.19854(13) 0.56081(14) 0.92918(13) 0.1011(12) Uani 1 1 d . . . . .
O14 O 0.12974(15) 0.60620(15) 0.93727(12) 0.1115(14) Uani 1 1 d . . . . .
H14 H 0.136238 0.605509 0.968176 0.167 Uiso 0.5 1 calc R U P D -1
O15 O 0.05581(11) 0.69681(12) 0.79893(11) 0.0747(8) Uani 1 1 d . . . . .
O16 O 0.09367(10) 0.70189(10) 0.72162(11) 0.0654(7) Uani 1 1 d . . . . .
O17 O 0.58738(11) 0.74358(13) 0.88127(11) 0.0848(9) Uani 1 1 d . . . . .
H17A H 0.583651 0.720135 0.907729 0.127 Uiso 1 1 d R U . . .
H17B H 0.611052 0.766099 0.894271 0.127 Uiso 1 1 d R U . . .
O18 O -0.03239(11) 0.74738(17) 0.85886(11) 0.1038(11) Uani 1 1 d D . . . .
H18A H -0.044475 0.777241 0.881250 0.156 Uiso 1 1 d DR U . . .
H18B H -0.043384 0.716761 0.880770 0.156 Uiso 1 1 d DR U . . .
N1 N 0.21650(12) 0.43738(12) 0.72544(14) 0.0643(9) Uani 1 1 d . . . . .
H1 H 0.219748 0.443584 0.688342 0.077 Uiso 1 1 calc R U . . .
N2 N 0.28092(12) 0.56034(12) 0.75089(12) 0.0612(8) Uani 1 1 d . . . . .
H2 H 0.277785 0.551446 0.787420 0.073 Uiso 1 1 calc R U . . .
C1 C 0.40728(16) 0.31151(16) 0.72548(18) 0.0656(11) Uani 1 1 d . . . . .
C2 C 0.36579(16) 0.34057(16) 0.70197(16) 0.0676(11) Uani 1 1 d . . . . .
C3 C 0.32254(17) 0.35215(14) 0.73028(16) 0.0661(11) Uani 1 1 d . . . . .
H3A H 0.320915 0.344464 0.765225 0.079 Uiso 1 1 calc R U . . .
C4 C 0.28186(17) 0.37525(17) 0.70597(18) 0.0728(12) Uani 1 1 d . . . . .
C5 C 0.28476(18) 0.38609(16) 0.65553(19) 0.0777(13) Uani 1 1 d . . . . .
H5 H 0.257465 0.401200 0.639500 0.093 Uiso 1 1 calc R U . . .
C6 C 0.3280(2) 0.3753(2) 0.6260(2) 0.0905(15) Uani 1 1 d . . . . .
C7 C 0.3276(3) 0.3818(2) 0.5689(2) 0.115(2) Uani 1 1 d . . . . .
C8 C 0.36787(18) 0.35188(17) 0.65095(18) 0.0768(13) Uani 1 1 d . . . . .
H8 H 0.396537 0.343829 0.632286 0.092 Uiso 1 1 calc R U . . .
C9 C 0.23375(17) 0.38694(16) 0.73480(19) 0.0778(13) Uani 1 1 d . . . . .
H9B H 0.207946 0.363461 0.724228 0.093 Uiso 1 1 calc R U . . .
H9A H 0.239334 0.382483 0.771481 0.093 Uiso 1 1 calc R U . . .
C10 C 0.16569(15) 0.44303(18) 0.73795(17) 0.0730(12) Uani 1 1 d . . . . .
H10B H 0.156760 0.478261 0.736517 0.088 Uiso 1 1 calc R U . . .
H10A H 0.159999 0.431311 0.772878 0.088 Uiso 1 1 calc R U . . .
C11 C 0.13245(14) 0.41349(15) 0.70073(17) 0.0637(10) Uani 1 1 d . . . . .
C12 C 0.13691(16) 0.42013(17) 0.64893(17) 0.0692(11) Uani 1 1 d . . . . .
H12 H 0.159901 0.443193 0.636092 0.083 Uiso 1 1 calc R U . . .
C13 C 0.10639(17) 0.39181(18) 0.61402(17) 0.0754(12) Uani 1 1 d . . . . .
C14 C 0.1168(2) 0.3948(2) 0.55637(19) 0.0921(16) Uani 1 1 d . . . . .
C15 C 0.07262(14) 0.35805(15) 0.63245(16) 0.0637(10) Uani 1 1 d . . . . .
H15 H 0.053155 0.339505 0.609610 0.076 Uiso 1 1 calc R U . . .
C16 C 0.06712(14) 0.35119(15) 0.68483(16) 0.0613(10) Uani 1 1 d . . . . .
C17 C 0.03142(15) 0.31313(15) 0.70510(16) 0.0605(10) Uani 1 1 d . . . . .
C18 C 0.09696(16) 0.37840(16) 0.71968(19) 0.0720(11) Uani 1 1 d . . . . .
H18 H 0.093460 0.373421 0.754999 0.086 Uiso 1 1 calc R U . . .
C19 C 0.24709(18) 0.47396(14) 0.75139(15) 0.0700(11) Uani 1 1 d . . . . .
H19A H 0.280738 0.460717 0.755435 0.084 Uiso 1 1 calc R U . . .
H19B H 0.233527 0.480010 0.785541 0.084 Uiso 1 1 calc R U . . .
C20 C 0.24960(17) 0.52328(14) 0.72212(16) 0.0698(11) Uani 1 1 d . . . . .
H20A H 0.263927 0.517628 0.688231 0.084 Uiso 1 1 calc R U . . .
H20B H 0.216023 0.536547 0.717608 0.084 Uiso 1 1 calc R U . . .
C21 C 0.33480(14) 0.55573(17) 0.73837(16) 0.0655(11) Uani 1 1 d . . . . .
H21B H 0.343945 0.520554 0.736909 0.079 Uiso 1 1 calc R U . . .
H21A H 0.341139 0.570351 0.704742 0.079 Uiso 1 1 calc R U . . .
C22 C 0.36570(14) 0.58124(15) 0.77730(16) 0.0598(10) Uani 1 1 d . . . . .
C23 C 0.35995(15) 0.56998(15) 0.82961(16) 0.0656(11) Uani 1 1 d . . . . .
H23 H 0.335762 0.546800 0.839565 0.079 Uiso 1 1 calc R U . . .
C24 C 0.38952(16) 0.59258(15) 0.86706(16) 0.0650(11) Uani 1 1 d . . . . .
C25 C 0.38063(18) 0.5817(2) 0.92389(17) 0.0825(14) Uani 1 1 d . . . . .
C26 C 0.42549(15) 0.62796(17) 0.85242(16) 0.0660(11) Uani 1 1 d . . . . .
H26 H 0.445234 0.643635 0.877198 0.079 Uiso 1 1 calc R U . . .
C27 C 0.43137(14) 0.63932(15) 0.80132(16) 0.0591(10) Uani 1 1 d . . . . .
C28 C 0.46856(16) 0.67926(16) 0.78644(18) 0.0648(10) Uani 1 1 d . . . . .
C29 C 0.40214(14) 0.61664(16) 0.76328(16) 0.0624(10) Uani 1 1 d . . . . .
H29 H 0.406789 0.624954 0.728777 0.075 Uiso 1 1 calc R U . . .
C30 C 0.26145(15) 0.61016(15) 0.74625(17) 0.0687(11) Uani 1 1 d . . . . .
H30A H 0.254472 0.617151 0.710247 0.082 Uiso 1 1 calc R U . . .
H30B H 0.286565 0.633889 0.757925 0.082 Uiso 1 1 calc R U . . .
C31 C 0.21449(15) 0.61721(14) 0.77707(16) 0.0602(10) Uani 1 1 d . . . . .
C32 C 0.21136(16) 0.59781(15) 0.82606(16) 0.0665(11) Uani 1 1 d . . . . .
H32 H 0.237905 0.579368 0.839522 0.080 Uiso 1 1 calc R U . . .
C33 C 0.16736(17) 0.60597(15) 0.85631(16) 0.0672(11) Uani 1 1 d . . . . .
C34 C 0.16739(18) 0.58885(18) 0.91149(18) 0.0808(14) Uani 1 1 d . . . . .
C35 C 0.12876(16) 0.63403(15) 0.83634(16) 0.0642(10) Uani 1 1 d . . . . .
H35 H 0.100729 0.640779 0.856512 0.077 Uiso 1 1 calc R U . . .
C36 C 0.13125(15) 0.65226(14) 0.78664(16) 0.0617(10) Uani 1 1 d . . . . .
C37 C 0.08972(16) 0.68718(16) 0.76654(18) 0.0649(11) Uani 1 1 d . . . . .
C38 C 0.17538(15) 0.64412(15) 0.75672(16) 0.0605(10) Uani 1 1 d . . . . .
H38 H 0.177632 0.657025 0.723483 0.073 Uiso 1 1 calc R U . . .

loop_
_atom_site_aniso_label
_atom_site_aniso_U_11
_atom_site_aniso_U_22
_atom_site_aniso_U_33
_atom_site_aniso_U_23
_atom_site_aniso_U_13
_atom_site_aniso_U_12
Cu1 0.0557(2) 0.0722(3) 0.0490(3) 0.0048(2) 0.0107(2) -0.0036(2)
Cu2 0.0604(3) 0.0755(3) 0.0492(3) 0.0049(2) -0.0105(2) 0.0038(2)
O1 0.084(2) 0.106(2) 0.0603(19) 0.0049(17) -0.0147(18) 0.0118(18)
O2 0.0705(18) 0.083(2) 0.070(2) -0.0053(16) -0.0088(15) 0.0077(14)
O3 0.181(4) 0.208(5) 0.071(3) 0.014(3) 0.006(3) 0.123(4)
O4 0.140(3) 0.226(5) 0.074(3) 0.012(3) -0.012(2) 0.117(4)
O5 0.0583(16) 0.094(2) 0.0534(16) -0.0041(14) 0.0051(14) -0.0116(14)
O6 0.0668(18) 0.088(2) 0.061(2) -0.0050(15) 0.0028(14) -0.0127(15)
O7 0.126(3) 0.142(3) 0.0495(19) -0.004(2) 0.0043(19) -0.063(3)
O8 0.102(3) 0.125(3) 0.073(2) 0.007(2) 0.0059(19) -0.057(2)
O9 0.111(3) 0.121(3) 0.060(2) 0.0074(18) 0.0046(17) -0.066(2)
O10 0.128(3) 0.144(3) 0.049(2) 0.005(2) 0.0122(19) -0.075(3)
O11 0.0753(19) 0.093(2) 0.0506(17) 0.0056(14) 0.0083(15) -0.0251(16)
O12 0.083(2) 0.081(2) 0.0573(19) 0.0098(15) 0.0012(15) -0.0184(16)
O13 0.111(3) 0.122(3) 0.071(2) 0.0157(19) 0.0033(18) 0.062(2)
O14 0.132(3) 0.143(3) 0.059(2) 0.030(2) 0.017(2) 0.084(3)
O15 0.0726(19) 0.101(2) 0.0505(18) 0.0123(15) 0.0000(15) 0.0199(16)
O16 0.0701(17) 0.0760(18) 0.0503(18) 0.0132(14) -0.0081(14) 0.0151(14)
O17 0.084(2) 0.113(3) 0.0579(19) 0.0244(18) 0.0044(14) 0.0096(19)
O18 0.087(2) 0.171(3) 0.0535(19) 0.012(2) 0.0032(15) 0.012(3)
N1 0.064(2) 0.070(2) 0.058(2) -0.0088(17) -0.0073(16) -0.0023(16)
N2 0.0628(19) 0.065(2) 0.056(2) -0.0063(15) -0.0033(15) -0.0025(16)
C1 0.064(3) 0.078(3) 0.055(3) 0.002(2) -0.013(2) 0.003(2)
C2 0.073(3) 0.073(3) 0.056(3) -0.011(2) -0.014(2) 0.009(2)
C3 0.087(3) 0.060(2) 0.052(3) -0.0064(19) -0.010(2) -0.002(2)
C4 0.078(3) 0.078(3) 0.063(3) 0.002(2) -0.010(2) 0.002(2)
C5 0.091(3) 0.072(3) 0.070(3) -0.009(2) -0.013(3) 0.029(2)
C6 0.097(4) 0.103(4) 0.071(3) 0.000(3) -0.016(3) 0.040(3)
C7 0.144(5) 0.135(5) 0.066(4) 0.013(3) -0.003(3) 0.080(4)
C8 0.081(3) 0.088(3) 0.061(3) 0.003(2) -0.003(2) 0.025(2)
C9 0.082(3) 0.072(3) 0.079(3) -0.004(2) -0.008(2) -0.003(2)
C10 0.063(2) 0.094(3) 0.062(3) -0.021(2) 0.002(2) -0.009(2)
C11 0.054(2) 0.071(2) 0.066(3) -0.016(2) 0.0033(19) -0.0046(18)
C12 0.067(3) 0.080(3) 0.060(3) -0.013(2) 0.003(2) -0.009(2)
C13 0.080(3) 0.093(3) 0.053(3) -0.001(2) 0.002(2) -0.009(2)
C14 0.111(4) 0.109(4) 0.056(3) -0.011(3) 0.006(3) -0.038(3)
C15 0.053(2) 0.072(3) 0.066(3) -0.002(2) 0.0054(19) -0.0054(19)
C16 0.054(2) 0.071(2) 0.059(3) -0.008(2) 0.0116(19) 0.0002(18)
C17 0.063(2) 0.067(2) 0.052(3) -0.0094(19) 0.0126(19) 0.0002(19)
C18 0.071(3) 0.077(3) 0.068(3) -0.014(2) 0.001(2) 0.006(2)
C19 0.071(3) 0.073(2) 0.066(3) -0.009(2) -0.016(2) 0.001(2)
C20 0.072(2) 0.074(2) 0.064(3) -0.0078(19) -0.019(2) -0.007(2)
C21 0.061(2) 0.083(3) 0.053(2) -0.012(2) 0.0038(19) -0.003(2)
C22 0.059(2) 0.064(2) 0.056(3) -0.0078(19) 0.0060(19) -0.0004(18)
C23 0.067(2) 0.071(3) 0.059(3) 0.002(2) 0.011(2) -0.019(2)
C24 0.067(3) 0.069(3) 0.058(3) 0.006(2) 0.001(2) -0.018(2)
C25 0.086(3) 0.113(4) 0.048(3) -0.005(3) 0.002(2) -0.039(3)
C26 0.060(2) 0.092(3) 0.046(2) 0.000(2) 0.0095(19) -0.014(2)
C27 0.057(2) 0.068(2) 0.053(3) 0.0027(19) 0.0089(18) -0.0039(18)
C28 0.070(3) 0.072(3) 0.052(3) 0.003(2) 0.010(2) -0.008(2)
C29 0.055(2) 0.080(3) 0.053(2) -0.003(2) 0.0083(19) -0.001(2)
C30 0.068(3) 0.060(2) 0.078(3) 0.001(2) -0.005(2) 0.001(2)
C31 0.076(3) 0.056(2) 0.048(3) -0.0059(18) 0.000(2) 0.0067(19)
C32 0.075(3) 0.064(2) 0.060(3) -0.002(2) -0.003(2) 0.021(2)
C33 0.085(3) 0.068(3) 0.049(3) -0.0014(19) -0.010(2) 0.022(2)
C34 0.089(3) 0.090(3) 0.064(3) 0.013(2) 0.002(2) 0.045(3)
C35 0.073(3) 0.071(3) 0.049(3) -0.0009(19) -0.0021(19) 0.008(2)
C36 0.066(2) 0.064(2) 0.054(2) -0.0012(19) -0.013(2) 0.0084(18)
C37 0.059(2) 0.072(3) 0.063(3) 0.003(2) -0.016(2) 0.009(2)
C38 0.069(3) 0.061(2) 0.051(2) -0.0058(18) -0.0060(19) 0.0002(19)

loop_
_atom_type_symbol
_atom_type_description
_atom_type_scat_dispersion_real
_atom_type_scat_dispersion_imag
_atom_type_scat_source
C C 0.0033 0.0016 'International Tables Vol C Tables 4.2.6.8 and 6.1.1.4'
H H 0.0000 0.0000 'International Tables Vol C Tables 4.2.6.8 and 6.1.1.4'
Cu Cu 0.3201 1.2651 'International Tables Vol C Tables 4.2.6.8 and 6.1.1.4'
N N 0.0061 0.0033 'International Tables Vol C Tables 4.2.6.8 and 6.1.1.4'
O O 0.0106 0.0060 'International Tables Vol C Tables 4.2.6.8 and 6.1.1.4'

loop_
_geom_angle_atom_site_label_1
_geom_angle_atom_site_label_2
_geom_angle_atom_site_label_3
_geom_angle
_geom_angle_site_symmetry_1
_geom_angle_site_symmetry_3
_geom_angle_publ_flag
O2 Cu1 Cu2 84.88(9) 2_665 6_566 ?
O2 Cu1 O16 87.25(11) 2_665 6_566 ?
O2 Cu1 O17 95.61(12) 2_665 . ?
O5 Cu1 Cu2 83.99(8) 5_556 6_566 ?
O5 Cu1 O2 168.79(12) 5_556 2_665 ?
O5 Cu1 O16 90.11(12) 5_556 6_566 ?
O5 Cu1 O17 95.45(11) 5_556 . ?
O11 Cu1 Cu2 84.09(9) . 6_566 ?
O11 Cu1 O2 90.47(13) . 2_665 ?
O11 Cu1 O5 89.72(12) . 5_556 ?
O11 Cu1 O16 167.29(12) . 6_566 ?
O11 Cu1 O17 98.39(12) . . ?
O16 Cu1 Cu2 83.25(9) 6_566 6_566 ?
O16 Cu1 O17 94.28(12) 6_566 . ?
O17 Cu1 Cu2 177.46(9) . 6_566 ?
O1 Cu2 Cu1 83.19(10) 5_556 6_466 ?
O1 Cu2 O6 167.78(13) 5_556 2_565 ?
O1 Cu2 O12 89.29(14) 5_556 6_466 ?
O1 Cu2 O15 88.16(13) 5_556 . ?
O1 Cu2 O18 97.41(14) 5_556 . ?
O6 Cu2 Cu1 84.71(9) 2_565 6_466 ?
O6 Cu2 O18 94.77(14) 2_565 . ?
O12 Cu2 Cu1 84.13(9) 6_466 6_466 ?
O12 Cu2 O6 91.18(12) 6_466 2_565 ?
O12 Cu2 O18 92.59(13) 6_466 . ?
O15 Cu2 Cu1 85.25(8) . 6_466 ?
O15 Cu2 O6 89.13(14) . 2_565 ?
O15 Cu2 O12 169.30(13) . 6_466 ?
O15 Cu2 O18 98.04(13) . . ?
O18 Cu2 Cu1 176.66(9) . 6_466 ?
C1 O1 Cu2 124.2(3) . 5_546 ?
C1 O2 Cu1 120.8(3) . 2_665 ?
C7 O3 H3 109.5 . . ?
C17 O5 Cu1 122.8(3) . 5_546 ?
C17 O6 Cu2 121.7(3) . 2_565 ?
C14 O7 H7 109.5 . . ?
C25 O10 H10 109.5 . . ?
C28 O11 Cu1 123.0(3) . . ?
C28 O12 Cu2 122.9(3) . 6_566 ?
C34 O14 H14 109.5 . . ?
C37 O15 Cu2 120.1(3) . . ?
C37 O16 Cu1 121.9(3) . 6_466 ?
Cu1 O17 H17A 128.1 . . ?
Cu1 O17 H17B 128.1 . . ?
H17A O17 H17B 103.7 . . ?
Cu2 O18 H18A 128.6 . . ?
Cu2 O18 H18B 129.3 . . ?
H18A O18 H18B 102.1 . . ?
C9 N1 H1 107.1 . . ?
C10 N1 H1 107.1 . . ?
C10 N1 C9 111.7(4) . . ?
C10 N1 C19 111.5(3) . . ?
C19 N1 H1 107.1 . . ?
C19 N1 C9 111.9(3) . . ?
C20 N2 H2 106.0 . . ?
C21 N2 H2 106.0 . . ?
C21 N2 C20 112.3(3) . . ?
C30 N2 H2 106.0 . . ?
C30 N2 C20 111.7(3) . . ?
C30 N2 C21 114.3(3) . . ?
O1 C1 O2 125.4(4) . . ?
O1 C1 C2 117.4(4) . . ?
O2 C1 C2 117.1(4) . . ?
C3 C2 C1 120.9(4) . . ?
C8 C2 C1 119.1(4) . . ?
C8 C2 C3 119.7(4) . . ?
C2 C3 H3A 120.0 . . ?
C4 C3 C2 120.0(4) . . ?
C4 C3 H3A 120.0 . . ?
C3 C4 C9 121.7(4) . . ?
C5 C4 C3 119.3(4) . . ?
C5 C4 C9 119.0(4) . . ?
C4 C5 H5 119.0 . . ?
C4 C5 C6 122.1(4) . . ?
C6 C5 H5 119.0 . . ?
C5 C6 C7 120.6(4) . . ?
C8 C6 C5 117.5(5) . . ?
C8 C6 C7 121.3(5) . . ?
O3 C7 C6 113.7(5) . . ?
O4 C7 O3 122.9(5) . . ?
O4 C7 C6 123.0(5) . . ?
C2 C8 C6 121.4(5) . . ?
C2 C8 H8 119.3 . . ?
C6 C8 H8 119.3 . . ?
N1 C9 C4 112.2(4) . . ?
N1 C9 H9B 109.2 . . ?
N1 C9 H9A 109.2 . . ?
C4 C9 H9B 109.2 . . ?
C4 C9 H9A 109.2 . . ?
H9B C9 H9A 107.9 . . ?
N1 C10 H10B 109.4 . . ?
N1 C10 H10A 109.4 . . ?
N1 C10 C11 111.0(3) . . ?
H10B C10 H10A 108.0 . . ?
C11 C10 H10B 109.4 . . ?
C11 C10 H10A 109.4 . . ?
C12 C11 C10 120.4(4) . . ?
C12 C11 C18 119.1(4) . . ?
C18 C11 C10 120.5(4) . . ?
C11 C12 H12 119.8 . . ?
C11 C12 C13 120.4(4) . . ?
C13 C12 H12 119.8 . . ?
C12 C13 C14 119.2(4) . . ?
C15 C13 C12 120.2(4) . . ?
C15 C13 C14 120.1(4) . . ?
O7 C14 C13 113.0(4) . . ?
O8 C14 O7 125.5(5) . . ?
O8 C14 C13 121.4(4) . . ?
C13 C15 H15 119.8 . . ?
C13 C15 C16 120.3(4) . . ?
C16 C15 H15 119.8 . . ?
C15 C16 C17 120.5(4) . . ?
C15 C16 C18 120.3(4) . . ?
C18 C16 C17 119.2(4) . . ?
O5 C17 O6 126.8(4) . . ?
O5 C17 C16 116.8(4) . . ?
O6 C17 C16 116.4(4) . . ?
C11 C18 H18 120.2 . . ?
C16 C18 C11 119.7(4) . . ?
C16 C18 H18 120.2 . . ?
N1 C19 H19A 109.2 . . ?
N1 C19 H19B 109.2 . . ?
N1 C19 C20 112.2(3) . . ?
H19A C19 H19B 107.9 . . ?
C20 C19 H19A 109.2 . . ?
C20 C19 H19B 109.2 . . ?
N2 C20 C19 110.4(3) . . ?
N2 C20 H20A 109.6 . . ?
N2 C20 H20B 109.6 . . ?
C19 C20 H20A 109.6 . . ?
C19 C20 H20B 109.6 . . ?
H20A C20 H20B 108.1 . . ?
N2 C21 H21B 109.5 . . ?
N2 C21 H21A 109.5 . . ?
H21B C21 H21A 108.1 . . ?
C22 C21 N2 110.8(3) . . ?
C22 C21 H21B 109.5 . . ?
C22 C21 H21A 109.5 . . ?
C23 C22 C21 120.4(4) . . ?
C23 C22 C29 118.2(4) . . ?
C29 C22 C21 121.5(4) . . ?
C22 C23 H23 119.2 . . ?
C24 C23 C22 121.5(4) . . ?
C24 C23 H23 119.2 . . ?
C23 C24 C25 120.4(4) . . ?
C23 C24 C26 119.5(4) . . ?
C26 C24 C25 119.9(4) . . ?
O9 C25 O10 127.0(4) . . ?
O9 C25 C24 120.2(4) . . ?
O10 C25 C24 112.8(4) . . ?
C24 C26 H26 120.3 . . ?
C27 C26 C24 119.4(4) . . ?
C27 C26 H26 120.3 . . ?
C26 C27 C28 118.7(4) . . ?
C26 C27 C29 121.6(4) . . ?
C29 C27 C28 119.6(4) . . ?
O11 C28 O12 125.8(4) . . ?
O11 C28 C27 118.0(4) . . ?
O12 C28 C27 116.2(4) . . ?
C22 C29 H29 120.1 . . ?
C27 C29 C22 119.7(4) . . ?
C27 C29 H29 120.1 . . ?
N2 C30 H30A 109.2 . . ?
N2 C30 H30B 109.2 . . ?
N2 C30 C31 112.0(3) . . ?
H30A C30 H30B 107.9 . . ?
C31 C30 H30A 109.2 . . ?
C31 C30 H30B 109.2 . . ?
C32 C31 C30 119.8(4) . . ?
C38 C31 C30 119.8(4) . . ?
C38 C31 C32 120.4(4) . . ?
C31 C32 H32 120.0 . . ?
C31 C32 C33 120.0(4) . . ?
C33 C32 H32 120.0 . . ?
C32 C33 C34 118.5(4) . . ?
C35 C33 C32 119.5(4) . . ?
C35 C33 C34 121.7(4) . . ?
O13 C34 O14 124.0(4) . . ?
O13 C34 C33 123.4(4) . . ?
O14 C34 C33 112.6(3) . . ?
C33 C35 H35 119.7 . . ?
C33 C35 C36 120.5(4) . . ?
C36 C35 H35 119.7 . . ?
C35 C36 C37 119.7(4) . . ?
C35 C36 C38 119.6(4) . . ?
C38 C36 C37 120.1(4) . . ?
O15 C37 C36 114.5(4) . . ?
O16 C37 O15 128.7(4) . . ?
O16 C37 C36 116.8(4) . . ?
C31 C38 C36 119.9(4) . . ?
C31 C38 H38 120.1 . . ?
C36 C38 H38 120.1 . . ?

loop_
_geom_bond_atom_site_label_1
_geom_bond_atom_site_label_2
_geom_bond_distance
_geom_bond_site_symmetry_2
_geom_bond_publ_flag
Cu1 Cu2 2.6411(8) 6_566 ?
Cu1 O2 1.967(3) 2_665 ?
Cu1 O5 1.965(3) 5_556 ?
Cu1 O11 1.960(3) . ?
Cu1 O16 1.971(3) 6_566 ?
Cu1 O17 2.176(3) . ?
Cu2 O1 1.943(3) 5_556 ?
Cu2 O6 1.963(3) 2_565 ?
Cu2 O12 1.955(3) 6_466 ?
Cu2 O15 1.947(3) . ?
Cu2 O18 2.187(3) . ?
O1 C1 1.252(5) . ?
O2 C1 1.263(5) . ?
O3 H3 0.8200 . ?
O3 C7 1.279(6) . ?
O4 C7 1.212(6) . ?
O5 C17 1.255(5) . ?
O6 C17 1.266(5) . ?
O7 H7 0.8200 . ?
O7 C14 1.264(5) . ?
O8 C14 1.219(5) . ?
O9 C25 1.227(5) . ?
O10 H10 0.8200 . ?
O10 C25 1.238(5) . ?
O11 C28 1.254(5) . ?
O12 C28 1.261(5) . ?
O13 C34 1.208(5) . ?
O14 H14 0.8200 . ?
O14 C34 1.292(5) . ?
O15 C37 1.261(5) . ?
O16 C37 1.234(5) . ?
O17 H17A 0.9336 . ?
O17 H17B 0.9344 . ?
O18 H18A 1.0369 . ?
O18 H18B 1.0372 . ?
N1 H1 0.9800 . ?
N1 C9 1.442(5) . ?
N1 C10 1.402(5) . ?
N1 C19 1.439(5) . ?
N2 H2 0.9800 . ?
N2 C20 1.494(5) . ?
N2 C21 1.478(5) . ?
N2 C30 1.432(5) . ?
C1 C2 1.482(6) . ?
C2 C3 1.402(6) . ?
C2 C8 1.358(6) . ?
C3 H3A 0.9300 . ?
C3 C4 1.398(6) . ?
C4 C5 1.342(6) . ?
C4 C9 1.517(6) . ?
C5 H5 0.9300 . ?
C5 C6 1.414(7) . ?
C6 C7 1.490(7) . ?
C6 C8 1.393(6) . ?
C8 H8 0.9300 . ?
C9 H9B 0.9700 . ?
C9 H9A 0.9700 . ?
C10 H10B 0.9700 . ?
C10 H10A 0.9700 . ?
C10 C11 1.529(5) . ?
C11 C12 1.360(6) . ?
C11 C18 1.419(6) . ?
C12 H12 0.9300 . ?
C12 C13 1.433(6) . ?
C13 C14 1.523(6) . ?
C13 C15 1.360(6) . ?
C15 H15 0.9300 . ?
C15 C16 1.378(6) . ?
C16 C17 1.488(5) . ?
C16 C18 1.406(6) . ?
C18 H18 0.9300 . ?
C19 H19A 0.9700 . ?
C19 H19B 0.9700 . ?
C19 C20 1.520(5) . ?
C20 H20A 0.9700 . ?
C20 H20B 0.9700 . ?
C21 H21B 0.9700 . ?
C21 H21A 0.9700 . ?
C21 C22 1.470(5) . ?
C22 C23 1.398(6) . ?
C22 C29 1.403(5) . ?
C23 H23 0.9300 . ?
C23 C24 1.389(6) . ?
C24 C25 1.521(6) . ?
C24 C26 1.398(5) . ?
C26 H26 0.9300 . ?
C26 C27 1.368(6) . ?
C27 C28 1.506(5) . ?
C27 C29 1.395(5) . ?
C29 H29 0.9300 . ?
C30 H30A 0.9700 . ?
C30 H30B 0.9700 . ?
C30 C31 1.498(6) . ?
C31 C32 1.374(6) . ?
C31 C38 1.372(5) . ?
C32 H32 0.9300 . ?
C32 C33 1.428(6) . ?
C33 C34 1.502(6) . ?
C33 C35 1.374(5) . ?
C35 H35 0.9300 . ?
C35 C36 1.379(6) . ?
C36 C37 1.538(5) . ?
C36 C38 1.426(6) . ?
C38 H38 0.9300 . ?

loop_
_geom_hbond_atom_site_label_D
_geom_hbond_atom_site_label_H
_geom_hbond_atom_site_label_A
_geom_hbond_distance_DH
_geom_hbond_distance_HA
_geom_hbond_distance_DA
_geom_hbond_angle_DHA
_geom_hbond_site_symmetry_A
_geom_hbond_publ_flag
O3 H3 O3 0.82 1.61 2.422(7) 171.2 7_556 yes
O7 H7 O14 0.82 1.64 2.458(4) 171.2 4_454 yes
O10 H10 O10 0.82 1.72 2.523(6) 166.6 8_667 yes
O14 H14 O7 0.82 1.69 2.458(4) 154.9 3 yes

loop_
_geom_torsion_atom_site_label_1
_geom_torsion_atom_site_label_2
_geom_torsion_atom_site_label_3
_geom_torsion_atom_site_label_4
_geom_torsion
_geom_torsion_site_symmetry_1
_geom_torsion_site_symmetry_2
_geom_torsion_site_symmetry_3
_geom_torsion_site_symmetry_4
_geom_torsion_publ_flag
Cu1 O2 C1 O1 -14.7(6) 2_665 . . . ?
Cu1 O2 C1 C2 167.8(3) 2_665 . . . ?
Cu1 O5 C17 O6 0.4(6) 5_546 . . . ?
Cu1 O5 C17 C16 179.7(2) 5_546 . . . ?
Cu1 O11 C28 O12 2.4(6) . . . . ?
Cu1 O11 C28 C27 -178.1(3) . . . . ?
Cu1 O16 C37 O15 10.0(7) 6_466 . . . ?
Cu1 O16 C37 C36 -170.1(3) 6_466 . . . ?
Cu2 O1 C1 O2 15.3(7) 5_546 . . . ?
Cu2 O1 C1 C2 -167.2(3) 5_546 . . . ?
Cu2 O6 C17 O5 0.2(6) 2_565 . . . ?
Cu2 O6 C17 C16 -179.1(2) 2_565 . . . ?
Cu2 O12 C28 O11 -3.8(6) 6_566 . . . ?
Cu2 O12 C28 C27 176.7(3) 6_566 . . . ?
Cu2 O15 C37 O16 -10.9(7) . . . . ?
Cu2 O15 C37 C36 169.2(3) . . . . ?
O1 C1 C2 C3 172.9(4) . . . . ?
O1 C1 C2 C8 -0.8(6) . . . . ?
O2 C1 C2 C3 -9.3(6) . . . . ?
O2 C1 C2 C8 177.0(4) . . . . ?
N1 C10 C11 C12 -53.4(6) . . . . ?
N1 C10 C11 C18 125.9(4) . . . . ?
N1 C19 C20 N2 179.0(3) . . . . ?
N2 C21 C22 C23 53.3(5) . . . . ?
N2 C21 C22 C29 -127.8(4) . . . . ?
N2 C30 C31 C32 42.7(5) . . . . ?
N2 C30 C31 C38 -139.0(4) . . . . ?
C1 C2 C3 C4 -173.7(4) . . . . ?
C1 C2 C8 C6 174.4(5) . . . . ?
C2 C3 C4 C5 0.0(6) . . . . ?
C2 C3 C4 C9 178.1(4) . . . . ?
C3 C2 C8 C6 0.6(7) . . . . ?
C3 C4 C5 C6 -0.5(7) . . . . ?
C3 C4 C9 N1 132.9(4) . . . . ?
C4 C5 C6 C7 172.2(5) . . . . ?
C4 C5 C6 C8 1.0(8) . . . . ?
C5 C4 C9 N1 -49.1(6) . . . . ?
C5 C6 C7 O3 -171.8(6) . . . . ?
C5 C6 C7 O4 15.9(11) . . . . ?
C5 C6 C8 C2 -1.1(8) . . . . ?
C7 C6 C8 C2 -172.2(5) . . . . ?
C8 C2 C3 C4 -0.1(7) . . . . ?
C8 C6 C7 O3 -0.9(10) . . . . ?
C8 C6 C7 O4 -173.3(7) . . . . ?
C9 N1 C10 C11 -68.2(5) . . . . ?
C9 N1 C19 C20 149.0(4) . . . . ?
C9 C4 C5 C6 -178.6(4) . . . . ?
C10 N1 C9 C4 161.1(4) . . . . ?
C10 N1 C19 C20 -85.1(5) . . . . ?
C10 C11 C12 C13 178.9(4) . . . . ?
C10 C11 C18 C16 -179.3(4) . . . . ?
C11 C12 C13 C14 -172.0(5) . . . . ?
C11 C12 C13 C15 0.1(7) . . . . ?
C12 C11 C18 C16 0.0(6) . . . . ?
C12 C13 C14 O7 -175.9(5) . . . . ?
C12 C13 C14 O8 0.6(8) . . . . ?
C12 C13 C15 C16 0.7(7) . . . . ?
C13 C15 C16 C17 -178.0(4) . . . . ?
C13 C15 C16 C18 -1.1(6) . . . . ?
C14 C13 C15 C16 172.7(4) . . . . ?
C15 C13 C14 O7 12.0(8) . . . . ?
C15 C13 C14 O8 -171.4(5) . . . . ?
C15 C16 C17 O5 -14.6(6) . . . . ?
C15 C16 C17 O6 164.7(4) . . . . ?
C15 C16 C18 C11 0.8(6) . . . . ?
C17 C16 C18 C11 177.7(4) . . . . ?
C18 C11 C12 C13 -0.4(6) . . . . ?
C18 C16 C17 O5 168.4(4) . . . . ?
C18 C16 C17 O6 -12.2(6) . . . . ?
C19 N1 C9 C4 -73.0(5) . . . . ?
C19 N1 C10 C11 165.8(4) . . . . ?
C20 N2 C21 C22 -163.2(3) . . . . ?
C20 N2 C30 C31 72.7(4) . . . . ?
C21 N2 C20 C19 86.6(5) . . . . ?
C21 N2 C30 C31 -158.5(3) . . . . ?
C21 C22 C23 C24 178.3(4) . . . . ?
C21 C22 C29 C27 -178.8(4) . . . . ?
C22 C23 C24 C25 176.8(4) . . . . ?
C22 C23 C24 C26 0.9(7) . . . . ?
C23 C22 C29 C27 0.1(6) . . . . ?
C23 C24 C25 O9 1.3(8) . . . . ?
C23 C24 C25 O10 -177.4(5) . . . . ?
C23 C24 C26 C27 -0.8(6) . . . . ?
C24 C26 C27 C28 177.2(4) . . . . ?
C24 C26 C27 C29 0.4(6) . . . . ?
C25 C24 C26 C27 -176.7(4) . . . . ?
C26 C24 C25 O9 177.2(5) . . . . ?
C26 C24 C25 O10 -1.5(7) . . . . ?
C26 C27 C28 O11 16.0(6) . . . . ?
C26 C27 C28 O12 -164.4(4) . . . . ?
C26 C27 C29 C22 0.0(6) . . . . ?
C28 C27 C29 C22 -176.8(4) . . . . ?
C29 C22 C23 C24 -0.5(6) . . . . ?
C29 C27 C28 O11 -167.1(4) . . . . ?
C29 C27 C28 O12 12.4(6) . . . . ?
C30 N2 C20 C19 -143.5(4) . . . . ?
C30 N2 C21 C22 68.3(5) . . . . ?
C30 C31 C32 C33 177.7(4) . . . . ?
C30 C31 C38 C36 -178.0(4) . . . . ?
C31 C32 C33 C34 -173.8(4) . . . . ?
C31 C32 C33 C35 -1.1(6) . . . . ?
C32 C31 C38 C36 0.3(6) . . . . ?
C32 C33 C34 O13 -13.8(8) . . . . ?
C32 C33 C34 O14 168.1(4) . . . . ?
C32 C33 C35 C36 3.1(6) . . . . ?
C33 C35 C36 C37 -175.0(4) . . . . ?
C33 C35 C36 C38 -3.3(6) . . . . ?
C34 C33 C35 C36 175.4(4) . . . . ?
C35 C33 C34 O13 173.8(5) . . . . ?
C35 C33 C34 O14 -4.3(7) . . . . ?
C35 C36 C37 O15 0.6(6) . . . . ?
C35 C36 C37 O16 -179.3(4) . . . . ?
C35 C36 C38 C31 1.6(6) . . . . ?
C37 C36 C38 C31 173.2(4) . . . . ?
C38 C31 C32 C33 -0.5(6) . . . . ?
C38 C36 C37 O15 -171.0(4) . . . . ?
C38 C36 C37 O16 9.1(6) . . . . ?

loop_
_platon_squeeze_void_nr
_platon_squeeze_void_average_x
_platon_squeeze_void_average_y
_platon_squeeze_void_average_z
_platon_squeeze_void_volume
_platon_squeeze_void_count_electrons
_platon_squeeze_void_content
1 -0.010 -0.006 -0.003 12484 3410 ' '

loop_
_twin_individual_id
_twin_individual_mass_fraction_refined
1 0.498(12)
2 0.502(12)
